data_2004805
loop_
_publ_author_name
'Molins, E.'
'Miravitlles, C.'
'Wallet, J.-C.'
'Gaydou, E. M.'

_publ_section_title
;
 2',6'-Dihydroxyflavone and a New Polymorph of 2'-Hydroxyflavonol
;
_journal_issue 4
_journal_name_full 'Acta Crystallographica Section C'
_journal_page_first 925
_journal_page_last 929
_journal_paper_doi 10.1107/S0108270195013679
_journal_volume 52
_journal_year 1996
_chemical_formula_sum 'C15 H10 O4'
_chemical_formula_weight 254.24
_space_group_IT_number 14
_symmetry_cell_setting monoclinic
_symmetry_space_group_name_Hall '-P 2yn'
_symmetry_space_group_name_H-M 'P 1 21/n 1'
_atom_type_scat_source IntTabIV
_audit_creation_method 'IUCr checking CIFGEN version 2.3'
_cell_angle_alpha 90
_cell_angle_beta 93.55(1)
_cell_angle_gamma 90
_cell_formula_units_Z 4
_cell_length_a 6.033(1)
_cell_length_b 8.209(3)
_cell_length_c 23.091(5)
_cell_measurement_reflns_used 23
_cell_measurement_temperature 294
_cell_measurement_theta_max 18
_cell_measurement_theta_min 12
_cell_volume 1141.4(5)
_diffrn_measurement_device 'Enraf-Nonius CAD-4'
_diffrn_measurement_method \w-2\q
_diffrn_radiation_type MoK\a
_diffrn_radiation_wavelength 0.71073
_diffrn_reflns_av_R_equivalents 0.035
_diffrn_reflns_limit_h_max 0
_diffrn_reflns_limit_h_min -8
_diffrn_reflns_limit_k_max 0
_diffrn_reflns_limit_k_min -11
_diffrn_reflns_limit_l_max 32
_diffrn_reflns_limit_l_min -32
_diffrn_reflns_number 3993
_diffrn_reflns_theta_max 30.4
_diffrn_standards_decay_% 0.4
_diffrn_standards_interval_time 60
_diffrn_standards_number 3
_exptl_absorpt_coefficient_mu 0.10
_exptl_absorpt_correction_T_max 0.999
_exptl_absorpt_correction_T_min 0.935
_exptl_absorpt_correction_type 'empirical via \y scan (MolEN; Fair, 1990)'
_exptl_crystal_colour colourless
_exptl_crystal_density_diffrn 1.475
_exptl_crystal_description prismatic
_exptl_crystal_size_max 0.30
_exptl_crystal_size_mid 0.30
_exptl_crystal_size_min 0.07
_refine_diff_density_max 0.20(4)
_refine_diff_density_min -0.18(4)
_refine_ls_extinction_method none
_refine_ls_goodness_of_fit_obs 1.58
_refine_ls_hydrogen_treatment refU
_refine_ls_number_parameters 212
_refine_ls_number_reflns 1645
_refine_ls_R_factor_obs 0.040
_refine_ls_shift/esd_max 0.04
_refine_ls_structure_factor_coef F
_refine_ls_weighting_details 'w = 4F~o~/\s(F~o~)'
_refine_ls_weighting_scheme calc
_refine_ls_wR_factor_obs 0.050
_reflns_number_observed 1645
_reflns_number_total 3459
_reflns_observed_criterion F~o~>3\s(F~o~)
_cod_data_source_file pa1197.cif
_cod_data_source_block 2
_cod_depositor_comments
;
The following automatic conversions were performed:

'_refine_ls_weighting_scheme' value 'w = 4F~o~/\s(F~o~)' was changed
to 'calc'. New tag '_refine_ls_weighting_details' was created. The
value of the new tag was set to 'w = 4F~o~/\s(F~o~)'.

Automatic conversion script
Id: cif_fix_values 3143 2015-03-26 13:38:13Z robertas 
;
_cod_original_cell_volume 1141.3
_cod_original_sg_symbol_H-M 'P 21/n'
_cod_database_code 2004805

loop_
_symmetry_equiv_pos_as_xyz
x,y,z
1/2+x,1/2-y,1/2+z
-x,-y,-z
1/2-x,1/2+y,1/2-z

loop_
_atom_site_label
_atom_site_fract_x
_atom_site_fract_y
_atom_site_fract_z
_atom_site_B_iso_or_equiv
O1 0.3600(2) 0.1876(2) 0.20822(5) 2.38(2)
O4 -0.1809(2) -0.0407(2) 0.12963(5) 3.10(3)
O2' -0.0445(2) 0.3094(2) 0.30569(6) 3.07(3)
O6' 0.5770(2) -0.0518(2) 0.30384(6) 3.09(3)
C2 0.2059(3) 0.1113(2) 0.23950(7) 1.96(3)
C3 0.0285(3) 0.0348(2) 0.21534(8) 2.33(4)
C4 -0.0181(3) 0.0304(2) 0.15358(8) 2.22(3)
C5 0.1179(3) 0.1283(3) 0.05948(8) 2.84(4)
C6 0.2761(4) 0.2057(3) 0.02948(9) 3.54(5)
C7 0.4581(3) 0.2766(3) 0.05907(9) 3.69(5)
C8 0.4857(3) 0.2701(3) 0.11850(9) 3.04(4)
C9 0.3260(3) 0.1896(2) 0.14846(7) 2.16(3)
C10 0.1419(3) 0.1172(2) 0.12035(8) 2.15(3)
C1' 0.2569(3) 0.1276(2) 0.30282(7) 2.02(3)
C2' 0.1199(3) 0.2251(2) 0.33539(8) 2.20(3)
C3' 0.1562(3) 0.2370(3) 0.39509(8) 2.64(4)
C4' 0.3345(3) 0.1554(3) 0.42207(8) 2.94(4)
C5' 0.4749(3) 0.0620(3) 0.39125(8) 2.81(4)
C6' 0.4359(3) 0.0466(2) 0.33157(8) 2.20(3)
H3 -0.070(3) -0.019(2) 0.2406(8) 3.4(4)
H5 -0.012(3) 0.080(3) 0.0392(9) 4.1(5)
H6 0.256(3) 0.207(3) -0.0125(9) 4.7(5)
H7 0.564(3) 0.334(3) 0.0386(9) 4.3(5)
H8 0.610(3) 0.319(2) 0.1393(8) 3.1(4)
H2' -0.136(3) 0.361(3) 0.328(1) 5.7(6)
H3' 0.063(3) 0.308(2) 0.4162(8) 2.4(4)
H4' 0.364(3) 0.163(2) 0.4632(8) 2.9(4)
H5' 0.600(3) 0.007(2) 0.4100(9) 3.9(5)
H6' 0.535(3) -0.076(3) 0.271(1) 5.2(5)

loop_
_geom_angle_atom_site_label_1
_geom_angle_atom_site_label_2
_geom_angle_atom_site_label_3
_geom_angle
_geom_angle_publ_flag
C2 O1 C9 118.00(10) yes
O1 C2 C3 123.4(2) yes
O1 C2 C1' 112.00(10) yes
C3 C2 C1' 124.6(2) yes
C2 C3 C4 122.0(2) yes
O4 C4 C3 123.6(2) yes
O4 C4 C10 121.8(2) yes
C3 C4 C10 114.6(2) yes
C6 C5 C10 120.2(2) yes
C5 C6 C7 120.1(2) yes
C6 C7 C8 121.3(2) yes
C7 C8 C9 118.1(2) yes
O6' C6' C1' 123.0(2) yes
O1 C9 C8 116.0(2) yes
O1 C9 C10 121.9(2) yes
C8 C9 C10 122.1(2) yes
C4 C10 C5 121.8(2) yes
C4 C10 C9 120.1(2) yes
C5 C10 C9 118.1(2) yes
C2 C1' C2' 119.20(10) yes
C2 C1' C6' 122.2(2) yes
C2' C1' C6' 118.7(2) yes
O2' C2' C1' 117.1(2) yes
O2' C2' C3' 122.1(2) yes
C1' C2' C3' 120.8(2) yes
C2' C3' C4' 119.0(2) yes
C3' C4' C5' 121.6(2) yes
C4' C5' C6' 119.5(2) yes
O6' C6' C5' 116.6(2) yes
C1' C6' C5' 120.4(2) yes
C2' O2' H2' 115.0(10) no
C6' O6' H6' 114.(2) no
C2 C3 H3 118.0(10) no
C4 C3 H3 120.0(10) no
C6 C5 H5 121.0(10) no
C10 C5 H5 119.0(10) no
C5 C6 H6 117.0(10) no
C7 C6 H6 122.0(10) no
C6 C7 H7 120.0(10) no
C8 C7 H7 118.0(10) no
C6' C5' H5' 119.0(10) no
C7 C8 H8 122.0(10) no
C9 C8 H8 120.0(10) no
C2' C3' H3' 119.0(10) no
C4' C3' H3' 122.0(10) no
C3' C4' H4' 120.0(10) no
C5' C4' H4' 118.0(10) no
C4' C5' H5' 121.0(10) no

loop_
_geom_bond_atom_site_label_1
_geom_bond_atom_site_label_2
_geom_bond_distance
_geom_bond_publ_flag
O1 C2 1.364(2) yes
O1 C9 1.383(2) yes
O4 C4 1.243(2) yes
O2' C2' 1.360(2) yes
O6' C6' 1.362(2) yes
C2 C3 1.334(2) yes
C2 C1' 1.481(2) yes
C3 C4 1.437(3) yes
C4 C10 1.456(3) yes
C5 C6 1.370(3) yes
C5 C10 1.407(3) yes
C6 C7 1.385(3) yes
C7 C8 1.373(3) yes
C8 C9 1.388(3) yes
C9 C10 1.385(2) yes
C1' C2' 1.402(3) yes
C1' C6' 1.400(2) yes
C2' C3' 1.386(3) yes
C3' C4' 1.382(3) yes
C4' C5' 1.374(3) yes
C5' C6' 1.389(3) yes
O2' H2' 0.88(2) no
O6' H6' 0.81(2) no
C3 H3 0.96(2) no
C5 H5 0.97(2) no
C6 H6 0.97(2) no
C7 H7 0.95(2) no
C8 H8 0.95(2) no
C3' H3' 0.96(2) no
C4' H4' 0.96(2) no
C5' H5' 0.96(2) no
